data_7228443
loop_
_publ_author_name
'Kong, Feng'
'Li, Meng'
'Zhou, Xigeng'
'Zhang, Lixin'

_publ_section_title
;
 Synthesis, structure and reactivity of guanidinate rare earth metal
 bis(o-aminobenzyl) complexes
;
_journal_issue 47
_journal_name_full 'RSC Adv.'
_journal_page_first 29752
_journal_paper_doi 10.1039/C7RA04524G
_journal_volume 7
_journal_year 2017
_chemical_formula_sum 'C114 H144 Dy2 N10 S4'
_chemical_formula_weight 2107.63
_chemical_name_systematic
; 
 ? 
;
_space_group_IT_number 14
_symmetry_cell_setting monoclinic
_symmetry_space_group_name_Hall '-P 2yn'
_symmetry_space_group_name_H-M 'P 1 21/n 1'
_atom_sites_solution_hydrogens geom
_atom_sites_solution_primary direct
_atom_sites_solution_secondary difmap
_audit_creation_method SHELXL-97
_audit_update_record
;
2017-04-04 deposited with the CCDC.
2017-05-23 downloaded from the CCDC.
;
_cell_angle_alpha 90.00
_cell_angle_beta 98.9200(10)
_cell_angle_gamma 90.00
_cell_formula_units_Z 4
_cell_length_a 15.4557(17)
_cell_length_b 23.843(3)
_cell_length_c 31.373(4)
_cell_measurement_reflns_used 8638
_cell_measurement_temperature 273(2)
_cell_measurement_theta_max 24.48
_cell_measurement_theta_min 2.19
_cell_volume 11421(2)
_computing_cell_refinement 'Bruker SAINT'
_computing_data_collection 'Bruker APEX2'
_computing_data_reduction 'Bruker SAINT'
_computing_molecular_graphics 'Bruker SHELXTL'
_computing_publication_material 'Bruker SHELXTL'
_computing_structure_refinement 'SHELXL-97 (Sheldrick, 2008)'
_computing_structure_solution 'SHELXS-97 (Sheldrick, 2008)'
_diffrn_ambient_temperature 273(2)
_diffrn_measured_fraction_theta_full 0.998
_diffrn_measured_fraction_theta_max 0.998
_diffrn_measurement_device_type 'Bruker APEX-II CCD'
_diffrn_measurement_method '\f and \w scans'
_diffrn_radiation_monochromator graphite
_diffrn_radiation_source 'fine-focus sealed tube'
_diffrn_radiation_type MoK\a
_diffrn_radiation_wavelength 0.71073
_diffrn_reflns_av_R_equivalents 0.0508
_diffrn_reflns_av_sigmaI/netI 0.0734
_diffrn_reflns_limit_h_max 16
_diffrn_reflns_limit_h_min -18
_diffrn_reflns_limit_k_max 27
_diffrn_reflns_limit_k_min -28
_diffrn_reflns_limit_l_max 29
_diffrn_reflns_limit_l_min -37
_diffrn_reflns_number 56673
_diffrn_reflns_theta_full 25.05
_diffrn_reflns_theta_max 25.05
_diffrn_reflns_theta_min 1.08
_exptl_absorpt_coefficient_mu 1.419
_exptl_absorpt_correction_T_max 0.7269
_exptl_absorpt_correction_T_min 0.6595
_exptl_absorpt_correction_type none
_exptl_crystal_colour colourless
_exptl_crystal_density_diffrn 1.226
_exptl_crystal_density_method 'not measured'
_exptl_crystal_description block
_exptl_crystal_F_000 4376
_exptl_crystal_size_max 0.32
_exptl_crystal_size_mid 0.30
_exptl_crystal_size_min 0.24
_platon_squeeze_details ' '
_refine_diff_density_max 1.164
_refine_diff_density_min -0.782
_refine_diff_density_rms 0.085
_refine_ls_extinction_method none
_refine_ls_goodness_of_fit_ref 1.014
_refine_ls_hydrogen_treatment mixed
_refine_ls_matrix_type full
_refine_ls_number_parameters 1183
_refine_ls_number_reflns 20182
_refine_ls_number_restraints 12
_refine_ls_restrained_S_all 1.014
_refine_ls_R_factor_all 0.0718
_refine_ls_R_factor_gt 0.0409
_refine_ls_shift/su_max 0.001
_refine_ls_shift/su_mean 0.000
_refine_ls_structure_factor_coef Fsqd
_refine_ls_weighting_details 'calc w=1/[\s^2^(Fo^2^)+(0.0300P)^2^+0.0000P] where P=(Fo^2^+2Fc^2^)/3'
_refine_ls_weighting_scheme calc
_refine_ls_wR_factor_gt 0.0770
_refine_ls_wR_factor_ref 0.0823
_reflns_number_gt 13427
_reflns_number_total 20182
_reflns_threshold_expression >2sigma(I)
_cod_data_source_file c7ra04524g2.cif
_cod_data_source_block a61107b
_cod_depositor_comments
;
The following automatic conversions were performed:

'_symmetry_cell_setting' value 'Monoclinic' changed to 'monoclinic'
according to
/home/data/users/saulius/crontab/automatic-downloads/rss-feeds/RSC/lib/dictionaries/cif_core.dic
dictionary named 'cif_core.dic' version 2.4.2 from 2011-04-26.

Automatic conversion script
Id: cif_fix_values 4973 2017-02-22 13:04:09Z antanas 
;
_cod_original_sg_symbol_H-M 'P2(1)/n  '
_cod_database_code 7228443

loop_
_symmetry_equiv_pos_as_xyz
'x, y, z'
'-x+1/2, y+1/2, -z+1/2'
'-x, -y, -z'
'x-1/2, -y-1/2, z-1/2'

loop_
_atom_site_label
_atom_site_type_symbol
_atom_site_fract_x
_atom_site_fract_y
_atom_site_fract_z
_atom_site_U_iso_or_equiv
_atom_site_adp_type
_atom_site_occupancy
_atom_site_symmetry_multiplicity
_atom_site_calc_flag
_atom_site_refinement_flags
Dy1 Dy 0.420908(13) 0.336395(9) 0.315357(7) 0.03337(6) Uani 1 1 d .
Dy2 Dy 0.466405(13) 0.358215(8) 0.215346(6) 0.03123(6) Uani 1 1 d .
S1 S 0.38320(7) 0.43264(4) 0.26526(4) 0.0359(3) Uani 1 1 d .
S2 S 0.57444(7) 0.38282(5) 0.29354(4) 0.0362(3) Uani 1 1 d .
S3 S 0.50460(7) 0.26173(5) 0.26406(4) 0.0362(3) Uani 1 1 d .
S4 S 0.31373(7) 0.31127(5) 0.23703(4) 0.0361(3) Uani 1 1 d .
N1 N 0.3439(2) 0.29315(14) 0.36443(11) 0.0328(8) Uani 1 1 d .
N2 N 0.4402(2) 0.35896(14) 0.38818(10) 0.0317(8) Uani 1 1 d .
N3 N 0.3640(2) 0.31466(14) 0.44085(11) 0.0389(9) Uani 1 1 d .
N4 N 0.5620(2) 0.34592(13) 0.16476(10) 0.0307(8) Uani 1 1 d .
N5 N 0.4337(2) 0.38729(13) 0.14398(10) 0.0302(8) Uani 1 1 d .
N6 N 0.5279(2) 0.37617(15) 0.09060(12) 0.0426(10) Uani 1 1 d .
N7 N 0.0867(3) 0.4560(2) 0.2349(2) 0.0791(15) Uani 1 1 d .
N8 N 0.7069(3) 0.54424(17) 0.28140(13) 0.0552(11) Uani 1 1 d .
N9 N 0.7880(3) 0.2375(3) 0.3265(2) 0.0920(18) Uani 1 1 d .
N10 N 0.1067(3) 0.2153(2) 0.21359(16) 0.0692(13) Uani 1 1 d .
C1 C 0.3821(3) 0.32178(16) 0.40005(13) 0.0310(10) Uani 1 1 d .
C2 C 0.2630(3) 0.26341(19) 0.35865(13) 0.0372(11) Uani 1 1 d .
C3 C 0.1832(3) 0.29084(19) 0.36229(14) 0.0429(12) Uani 1 1 d .
C4 C 0.1072(3) 0.2587(2) 0.35454(17) 0.0640(15) Uani 1 1 d .
H4 H 0.0538 0.2753 0.3571 0.077 Uiso 1 1 calc R
C5 C 0.1089(4) 0.2041(3) 0.34347(19) 0.0734(17) Uani 1 1 d .
H5 H 0.0573 0.1834 0.3400 0.088 Uiso 1 1 calc R
C6 C 0.1848(4) 0.1787(2) 0.33731(17) 0.0617(15) Uani 1 1 d .
H6 H 0.1838 0.1416 0.3280 0.074 Uiso 1 1 calc R
C7 C 0.2635(3) 0.20741(19) 0.34468(14) 0.0432(12) Uani 1 1 d .
C8 C 0.1803(3) 0.3527(2) 0.37108(17) 0.0558(14) Uani 1 1 d .
H8 H 0.2313 0.3611 0.3928 0.067 Uiso 1 1 calc R
C9 C 0.1901(4) 0.3873(2) 0.33168(19) 0.0867(19) Uani 1 1 d .
H9A H 0.2432 0.3768 0.3214 0.130 Uiso 1 1 calc R
H9B H 0.1924 0.4263 0.3392 0.130 Uiso 1 1 calc R
H9C H 0.1410 0.3806 0.3095 0.130 Uiso 1 1 calc R
C10 C 0.0997(3) 0.3722(2) 0.3898(2) 0.090(2) Uani 1 1 d .
H10A H 0.0483 0.3675 0.3686 0.135 Uiso 1 1 calc R
H10B H 0.1062 0.4111 0.3977 0.135 Uiso 1 1 calc R
H10C H 0.0940 0.3503 0.4149 0.135 Uiso 1 1 calc R
C11 C 0.3491(3) 0.17876(19) 0.33896(16) 0.0518(13) Uani 1 1 d .
H11 H 0.3822 0.2055 0.3241 0.062 Uiso 1 1 calc R
C12 C 0.4052(3) 0.1650(2) 0.38166(18) 0.0681(16) Uani 1 1 d .
H12A H 0.4181 0.1988 0.3980 0.102 Uiso 1 1 calc R
H12B H 0.4589 0.1479 0.3765 0.102 Uiso 1 1 calc R
H12C H 0.3743 0.1395 0.3976 0.102 Uiso 1 1 calc R
C13 C 0.3360(4) 0.1262(2) 0.31070(18) 0.0753(17) Uani 1 1 d .
H13A H 0.3911 0.1149 0.3030 0.113 Uiso 1 1 calc R
H13B H 0.2954 0.1342 0.2850 0.113 Uiso 1 1 calc R
H13C H 0.3132 0.0965 0.3264 0.113 Uiso 1 1 calc R
C14 C 0.5117(3) 0.38515(19) 0.41562(13) 0.0379(11) Uani 1 1 d .
C15 C 0.5803(3) 0.3532(2) 0.43756(14) 0.0431(12) Uani 1 1 d .
C16 C 0.6482(3) 0.3814(3) 0.46314(17) 0.0670(16) Uani 1 1 d .
H16 H 0.6941 0.3608 0.4783 0.080 Uiso 1 1 calc R
C17 C 0.6493(4) 0.4381(3) 0.46651(18) 0.0758(18) Uani 1 1 d .
H17 H 0.6952 0.4559 0.4840 0.091 Uiso 1 1 calc R
C18 C 0.5820(4) 0.4694(2) 0.44386(18) 0.0657(16) Uani 1 1 d .
H18 H 0.5832 0.5083 0.4463 0.079 Uiso 1 1 calc R
C19 C 0.5126(3) 0.4438(2) 0.41765(14) 0.0450(12) Uani 1 1 d .
C20 C 0.5821(3) 0.2905(2) 0.43279(15) 0.0500(13) Uani 1 1 d .
H20 H 0.5218 0.2773 0.4320 0.060 Uiso 1 1 calc R
C21 C 0.6103(4) 0.2729(2) 0.39018(17) 0.0799(18) Uani 1 1 d .
H21A H 0.5684 0.2864 0.3666 0.120 Uiso 1 1 calc R
H21B H 0.6133 0.2327 0.3889 0.120 Uiso 1 1 calc R
H21C H 0.6668 0.2885 0.3883 0.120 Uiso 1 1 calc R
C22 C 0.6382(4) 0.2593(2) 0.46989(18) 0.0832(19) Uani 1 1 d .
H22A H 0.6990 0.2661 0.4688 0.125 Uiso 1 1 calc R
H22B H 0.6266 0.2198 0.4672 0.125 Uiso 1 1 calc R
H22C H 0.6240 0.2724 0.4969 0.125 Uiso 1 1 calc R
C23 C 0.4404(3) 0.47892(19) 0.39313(16) 0.0522(13) Uani 1 1 d .
H23 H 0.4239 0.4609 0.3650 0.063 Uiso 1 1 calc R
C24 C 0.3583(4) 0.4797(2) 0.4146(2) 0.0857(19) Uani 1 1 d .
H24A H 0.3385 0.4420 0.4177 0.129 Uiso 1 1 calc R
H24B H 0.3131 0.5007 0.3970 0.129 Uiso 1 1 calc R
H24C H 0.3715 0.4970 0.4425 0.129 Uiso 1 1 calc R
C25 C 0.4661(4) 0.5389(2) 0.38415(19) 0.0784(18) Uani 1 1 d .
H25A H 0.4711 0.5604 0.4103 0.118 Uiso 1 1 calc R
H25B H 0.4222 0.5552 0.3628 0.118 Uiso 1 1 calc R
H25C H 0.5213 0.5388 0.3737 0.118 Uiso 1 1 calc R
C26 C 0.3120(3) 0.26654(19) 0.45258(14) 0.0480(12) Uani 1 1 d .
H26A H 0.3107 0.2379 0.4305 0.058 Uiso 1 1 calc R
H26B H 0.2523 0.2789 0.4527 0.058 Uiso 1 1 calc R
C27 C 0.3458(3) 0.24090(19) 0.49540(14) 0.0448(12) Uani 1 1 d .
C28 C 0.2932(4) 0.2381(2) 0.52694(17) 0.0616(15) Uani 1 1 d .
H28 H 0.2364 0.2520 0.5211 0.074 Uiso 1 1 calc R
C29 C 0.3221(5) 0.2155(3) 0.56638(19) 0.0815(19) Uani 1 1 d .
H29 H 0.2849 0.2135 0.5870 0.098 Uiso 1 1 calc R
C30 C 0.4044(6) 0.1960(3) 0.5756(2) 0.099(2) Uani 1 1 d .
H30 H 0.4244 0.1815 0.6029 0.119 Uiso 1 1 calc R
C31 C 0.4590(4) 0.1975(3) 0.5453(2) 0.101(2) Uani 1 1 d .
H31 H 0.5157 0.1834 0.5517 0.121 Uiso 1 1 calc R
C32 C 0.4289(4) 0.2202(2) 0.50478(18) 0.0718(17) Uani 1 1 d .
H32 H 0.4657 0.2213 0.4840 0.086 Uiso 1 1 calc R
C33 C 0.4011(3) 0.35108(19) 0.47660(14) 0.0491(13) Uani 1 1 d .
H33A H 0.4229 0.3848 0.4646 0.059 Uiso 1 1 calc R
H33B H 0.4509 0.3320 0.4930 0.059 Uiso 1 1 calc R
C34 C 0.3397(3) 0.36809(19) 0.50709(16) 0.0501(13) Uani 1 1 d .
C35 C 0.2594(4) 0.3899(3) 0.4946(2) 0.087(2) Uani 1 1 d .
H35 H 0.2374 0.3928 0.4654 0.104 Uiso 1 1 calc R
C36 C 0.2089(6) 0.4082(3) 0.5251(3) 0.133(3) Uani 1 1 d .
H36 H 0.1532 0.4226 0.5162 0.160 Uiso 1 1 calc R
C37 C 0.2406(7) 0.4049(3) 0.5669(3) 0.122(4) Uani 1 1 d .
H37 H 0.2071 0.4181 0.5870 0.146 Uiso 1 1 calc R
C38 C 0.3202(6) 0.3828(3) 0.5809(2) 0.105(3) Uani 1 1 d .
H38 H 0.3410 0.3800 0.6103 0.126 Uiso 1 1 calc R
C39 C 0.3697(4) 0.3647(2) 0.55128(17) 0.0713(17) Uani 1 1 d .
H39 H 0.4248 0.3497 0.5608 0.086 Uiso 1 1 calc R
C40 C 0.5106(3) 0.36986(16) 0.13137(14) 0.0317(10) Uani 1 1 d .
C41 C 0.6384(3) 0.31223(18) 0.16435(13) 0.0326(10) Uani 1 1 d .
C42 C 0.7197(3) 0.33539(19) 0.18265(15) 0.0437(12) Uani 1 1 d .
C43 C 0.7938(3) 0.3017(2) 0.18580(15) 0.0531(13) Uani 1 1 d .
H43 H 0.8480 0.3168 0.1971 0.064 Uiso 1 1 calc R
C44 C 0.7892(3) 0.2476(2) 0.17282(17) 0.0604(15) Uani 1 1 d .
H44 H 0.8396 0.2258 0.1753 0.073 Uiso 1 1 calc R
C45 C 0.7105(3) 0.2251(2) 0.15612(17) 0.0557(14) Uani 1 1 d .
H45 H 0.7077 0.1876 0.1479 0.067 Uiso 1 1 calc R
C46 C 0.6338(3) 0.25690(19) 0.15099(14) 0.0397(11) Uani 1 1 d .
C47 C 0.7291(3) 0.3956(2) 0.1985(2) 0.0776(19) Uani 1 1 d .
H47 H 0.6703 0.4111 0.1982 0.093 Uiso 1 1 calc R
C48 C 0.7768(5) 0.4322(3) 0.1702(2) 0.135(3) Uani 1 1 d .
H48A H 0.8326 0.4158 0.1678 0.202 Uiso 1 1 calc R
H48B H 0.7856 0.4689 0.1828 0.202 Uiso 1 1 calc R
H48C H 0.7426 0.4352 0.1420 0.202 Uiso 1 1 calc R
C49 C 0.7770(4) 0.3981(3) 0.2441(2) 0.100(2) Uani 1 1 d .
H49A H 0.7456 0.3766 0.2626 0.150 Uiso 1 1 calc R
H49B H 0.7811 0.4364 0.2537 0.150 Uiso 1 1 calc R
H49C H 0.8348 0.3828 0.2452 0.150 Uiso 1 1 calc R
C50 C 0.5495(3) 0.2279(2) 0.13085(18) 0.0561(14) Uani 1 1 d .
H50 H 0.5024 0.2558 0.1272 0.067 Uiso 1 1 calc R
C51 C 0.5570(4) 0.2035(2) 0.08656(18) 0.0839(19) Uani 1 1 d .
H51A H 0.5721 0.2328 0.0680 0.126 Uiso 1 1 calc R
H51B H 0.5020 0.1871 0.0742 0.126 Uiso 1 1 calc R
H51C H 0.6017 0.1752 0.0896 0.126 Uiso 1 1 calc R
C52 C 0.5245(3) 0.1816(2) 0.15973(19) 0.0770(18) Uani 1 1 d .
H52A H 0.5708 0.1544 0.1646 0.115 Uiso 1 1 calc R
H52B H 0.4717 0.1638 0.1461 0.115 Uiso 1 1 calc R
H52C H 0.5151 0.1973 0.1868 0.115 Uiso 1 1 calc R
C53 C 0.3814(3) 0.43409(18) 0.12684(13) 0.0357(11) Uani 1 1 d .
C54 C 0.2931(3) 0.42410(19) 0.11055(14) 0.0434(12) Uani 1 1 d .
C55 C 0.2378(3) 0.4702(2) 0.09978(17) 0.0702(17) Uani 1 1 d .
H55 H 0.1789 0.4646 0.0891 0.084 Uiso 1 1 calc R
C56 C 0.2710(4) 0.5238(2) 0.1050(2) 0.086(2) Uani 1 1 d .
H56 H 0.2339 0.5543 0.0980 0.103 Uiso 1 1 calc R
C57 C 0.3573(4) 0.5327(2) 0.12030(19) 0.0729(17) Uani 1 1 d .
H57 H 0.3786 0.5693 0.1230 0.087 Uiso 1 1 calc R
C58 C 0.4130(3) 0.48896(19) 0.13179(15) 0.0456(12) Uani 1 1 d .
C59 C 0.2526(3) 0.36627(18) 0.10296(15) 0.0466(12) Uani 1 1 d .
H59 H 0.2986 0.3385 0.1117 0.056 Uiso 1 1 calc R
C60 C 0.1792(3) 0.3564(2) 0.13002(17) 0.0660(15) Uani 1 1 d .
H60A H 0.2018 0.3617 0.1600 0.099 Uiso 1 1 calc R
H60B H 0.1575 0.3188 0.1256 0.099 Uiso 1 1 calc R
H60C H 0.1324 0.3824 0.1214 0.099 Uiso 1 1 calc R
C61 C 0.2164(3) 0.3562(2) 0.05514(16) 0.0689(16) Uani 1 1 d .
H61A H 0.1697 0.3822 0.0460 0.103 Uiso 1 1 calc R
H61B H 0.1945 0.3186 0.0514 0.103 Uiso 1 1 calc R
H61C H 0.2622 0.3616 0.0381 0.103 Uiso 1 1 calc R
C62 C 0.5082(4) 0.5021(2) 0.14997(17) 0.0614(15) Uani 1 1 d .
H62 H 0.5447 0.4711 0.1424 0.074 Uiso 1 1 calc R
C63 C 0.5188(4) 0.5057(3) 0.19739(19) 0.106(2) Uani 1 1 d .
H63A H 0.4836 0.5359 0.2055 0.159 Uiso 1 1 calc R
H63B H 0.5792 0.5125 0.2087 0.159 Uiso 1 1 calc R
H63C H 0.5005 0.4711 0.2088 0.159 Uiso 1 1 calc R
C64 C 0.5424(4) 0.5568(2) 0.1328(2) 0.101(2) Uani 1 1 d .
H64A H 0.5139 0.5882 0.1438 0.152 Uiso 1 1 calc R
H64B H 0.5303 0.5569 0.1018 0.152 Uiso 1 1 calc R
H64C H 0.6045 0.5595 0.1419 0.152 Uiso 1 1 calc R
C65 C 0.6161(3) 0.3706(2) 0.07974(15) 0.0521(13) Uani 1 1 d .
H65A H 0.6188 0.3366 0.0631 0.063 Uiso 1 1 calc R
H65B H 0.6573 0.3667 0.1062 0.063 Uiso 1 1 calc R
C66 C 0.6439(3) 0.4197(3) 0.05427(17) 0.0734(18) Uani 1 1 d .
C67 C 0.6149(5) 0.4723(3) 0.0574(2) 0.100(2) Uani 1 1 d .
H67 H 0.5724 0.4793 0.0747 0.120 Uiso 1 1 calc R
C68 C 0.6460(6) 0.5166(4) 0.0357(3) 0.141(3) Uani 1 1 d .
H68 H 0.6266 0.5530 0.0392 0.170 Uiso 1 1 calc R
C69 C 0.7047(6) 0.5061(4) 0.0094(3) 0.167(5) Uani 1 1 d .
H69 H 0.7245 0.5353 -0.0062 0.201 Uiso 1 1 calc R
C70 C 0.7359(6) 0.4534(5) 0.0054(4) 0.224(7) Uani 1 1 d .
H70 H 0.7778 0.4466 -0.0123 0.269 Uiso 1 1 calc R
C71 C 0.7045(5) 0.4100(4) 0.0278(3) 0.158(4) Uani 1 1 d .
H71 H 0.7249 0.3737 0.0249 0.190 Uiso 1 1 calc R
C72 C 0.4579(3) 0.3810(2) 0.05348(15) 0.0611(15) Uani 1 1 d .
H72A H 0.4655 0.4158 0.0385 0.073 Uiso 1 1 calc R
H72B H 0.4020 0.3829 0.0639 0.073 Uiso 1 1 calc R
C73 C 0.4555(3) 0.3327(2) 0.02166(13) 0.087(2) Uani 1 1 d GU
C74 C 0.4076(3) 0.2846(3) 0.02735(15) 0.115(2) Uani 1 1 d GU
H74 H 0.3755 0.2825 0.0500 0.137 Uiso 1 1 calc R
C75 C 0.4079(4) 0.2397(2) -0.0008(2) 0.180(4) Uani 1 1 d GU
H75 H 0.3759 0.2075 0.0030 0.216 Uiso 1 1 calc R
C76 C 0.4560(4) 0.2427(2) -0.03470(18) 0.234(7) Uani 1 1 d GU
H76 H 0.4562 0.2127 -0.0536 0.281 Uiso 1 1 calc R
C77 C 0.5039(4) 0.2908(3) -0.04039(14) 0.233(6) Uani 1 1 d GU
H77 H 0.5360 0.2929 -0.0630 0.279 Uiso 1 1 calc R
C78 C 0.5036(3) 0.3358(2) -0.01220(16) 0.165(4) Uani 1 1 d GU
H78 H 0.5356 0.3679 -0.0160 0.198 Uiso 1 1 calc R
C79 C 0.2706(3) 0.44975(19) 0.23970(15) 0.0455(12) Uani 1 1 d .
H79A H 0.2718 0.4614 0.2102 0.055 Uiso 1 1 calc R
H79B H 0.2351 0.4161 0.2388 0.055 Uiso 1 1 calc R
C80 C 0.2278(3) 0.49519(18) 0.26234(15) 0.0428(12) Uani 1 1 d .
C81 C 0.1371(3) 0.4967(2) 0.25989(17) 0.0535(14) Uani 1 1 d .
C82 C 0.0990(4) 0.5368(3) 0.2827(2) 0.085(2) Uani 1 1 d .
H82 H 0.0385 0.5375 0.2814 0.102 Uiso 1 1 calc R
C83 C 0.1494(5) 0.5754(3) 0.3069(2) 0.105(2) Uani 1 1 d .
H83 H 0.1227 0.6023 0.3219 0.126 Uiso 1 1 calc R
C84 C 0.2365(5) 0.5754(2) 0.3097(2) 0.092(2) Uani 1 1 d .
H84 H 0.2702 0.6019 0.3266 0.111 Uiso 1 1 calc R
C85 C 0.2758(3) 0.5356(2) 0.28704(17) 0.0626(15) Uani 1 1 d .
H85 H 0.3364 0.5360 0.2885 0.075 Uiso 1 1 calc R
C86 C 0.0774(4) 0.4646(3) 0.1893(2) 0.098(2) Uani 1 1 d .
H86A H 0.0389 0.4958 0.1814 0.146 Uiso 1 1 calc R
H86B H 0.0533 0.4315 0.1746 0.146 Uiso 1 1 calc R
H86C H 0.1337 0.4724 0.1814 0.146 Uiso 1 1 calc R
C87 C 0.0023(4) 0.4424(3) 0.2488(3) 0.137(3) Uani 1 1 d .
H87A H 0.0094 0.4420 0.2797 0.205 Uiso 1 1 calc R
H87B H -0.0171 0.4062 0.2379 0.205 Uiso 1 1 calc R
H87C H -0.0404 0.4701 0.2378 0.205 Uiso 1 1 calc R
C88 C 0.5978(3) 0.45677(18) 0.30754(16) 0.0484(13) Uani 1 1 d .
H88A H 0.5866 0.4793 0.2815 0.058 Uiso 1 1 calc R
H88B H 0.5583 0.4694 0.3268 0.058 Uiso 1 1 calc R
C89 C 0.6905(3) 0.4661(2) 0.32883(15) 0.0450(12) Uani 1 1 d .
C90 C 0.7425(3) 0.5083(2) 0.31551(15) 0.0477(13) Uani 1 1 d .
C91 C 0.8298(4) 0.5117(3) 0.3342(2) 0.0762(18) Uani 1 1 d .
H91 H 0.8654 0.5391 0.3249 0.091 Uiso 1 1 calc R
C92 C 0.8642(4) 0.4752(3) 0.3661(2) 0.093(2) Uani 1 1 d .
H92 H 0.9234 0.4771 0.3773 0.112 Uiso 1 1 calc R
C93 C 0.8122(5) 0.4358(3) 0.3818(2) 0.100(2) Uani 1 1 d .
H93 H 0.8345 0.4125 0.4046 0.120 Uiso 1 1 calc R
C94 C 0.7258(4) 0.4318(2) 0.36259(17) 0.0670(16) Uani 1 1 d .
H94 H 0.6901 0.4052 0.3728 0.080 Uiso 1 1 calc R
C95 C 0.6441(4) 0.5852(2) 0.29315(17) 0.0720(17) Uani 1 1 d .
H95A H 0.6024 0.5665 0.3079 0.108 Uiso 1 1 calc R
H95B H 0.6141 0.6027 0.2675 0.108 Uiso 1 1 calc R
H95C H 0.6746 0.6132 0.3117 0.108 Uiso 1 1 calc R
C96 C 0.7681(4) 0.5727(2) 0.25746(19) 0.094(2) Uani 1 1 d .
H96A H 0.7990 0.6013 0.2753 0.141 Uiso 1 1 calc R
H96B H 0.7362 0.5896 0.2320 0.141 Uiso 1 1 calc R
H96C H 0.8091 0.5460 0.2494 0.141 Uiso 1 1 calc R
C97 C 0.6228(3) 0.24725(19) 0.27551(15) 0.0458(12) Uani 1 1 d .
H97A H 0.6448 0.2434 0.2483 0.055 Uiso 1 1 calc R
H97B H 0.6520 0.2792 0.2905 0.055 Uiso 1 1 calc R
C98 C 0.6464(3) 0.1961(2) 0.30180(14) 0.0421(12) Uani 1 1 d .
C99 C 0.7291(4) 0.1930(3) 0.32784(17) 0.0605(15) Uani 1 1 d .
C100 C 0.7467(5) 0.1469(4) 0.3557(2) 0.101(3) Uani 1 1 d .
H100 H 0.7996 0.1455 0.3744 0.121 Uiso 1 1 calc R
C101 C 0.6892(7) 0.1047(4) 0.3561(3) 0.124(4) Uani 1 1 d .
H101 H 0.7029 0.0743 0.3745 0.149 Uiso 1 1 calc R
C102 C 0.6112(5) 0.1064(3) 0.3296(3) 0.105(3) Uani 1 1 d .
H102 H 0.5718 0.0770 0.3295 0.126 Uiso 1 1 calc R
C103 C 0.5905(4) 0.1519(2) 0.30290(19) 0.0662(16) Uani 1 1 d .
H103 H 0.5366 0.1525 0.2850 0.079 Uiso 1 1 calc R
C104 C 0.8333(5) 0.2366(3) 0.2912(2) 0.122(3) Uani 1 1 d .
H10D H 0.8792 0.2092 0.2960 0.183 Uiso 1 1 calc R
H10E H 0.8581 0.2729 0.2877 0.183 Uiso 1 1 calc R
H10F H 0.7935 0.2270 0.2656 0.183 Uiso 1 1 calc R
C105 C 0.8494(5) 0.2468(4) 0.3667(3) 0.174(4) Uani 1 1 d .
H10G H 0.8186 0.2438 0.3909 0.261 Uiso 1 1 calc R
H10H H 0.8748 0.2835 0.3662 0.261 Uiso 1 1 calc R
H10I H 0.8950 0.2191 0.3692 0.261 Uiso 1 1 calc R
C106 C 0.2911(3) 0.23626(17) 0.22664(15) 0.0442(12) Uani 1 1 d .
H10J H 0.3462 0.2161 0.2298 0.053 Uiso 1 1 calc R
H10K H 0.2580 0.2220 0.2482 0.053 Uiso 1 1 calc R
C107 C 0.2412(3) 0.22487(18) 0.18279(17) 0.0450(12) Uani 1 1 d .
C108 C 0.1500(3) 0.2133(2) 0.17743(18) 0.0547(14) Uani 1 1 d .
C109 C 0.1080(4) 0.1970(3) 0.1367(2) 0.084(2) Uani 1 1 d .
H109 H 0.0486 0.1885 0.1327 0.100 Uiso 1 1 calc R
C110 C 0.1525(6) 0.1933(3) 0.1030(2) 0.106(3) Uani 1 1 d .
H110 H 0.1234 0.1821 0.0762 0.128 Uiso 1 1 calc R
C111 C 0.2401(5) 0.2058(2) 0.1078(2) 0.090(2) Uani 1 1 d .
H111 H 0.2699 0.2036 0.0843 0.107 Uiso 1 1 calc R
C112 C 0.2832(4) 0.2215(2) 0.14742(19) 0.0634(15) Uani 1 1 d .
H112 H 0.3425 0.2302 0.1504 0.076 Uiso 1 1 calc R
C113 C 0.0359(4) 0.1750(3) 0.2143(3) 0.128(3) Uani 1 1 d .
H11A H -0.0138 0.1860 0.1937 0.192 Uiso 1 1 calc R
H11B H 0.0196 0.1741 0.2426 0.192 Uiso 1 1 calc R
H11C H 0.0552 0.1384 0.2071 0.192 Uiso 1 1 calc R
C114 C 0.0824(4) 0.2703(3) 0.2247(2) 0.101(2) Uani 1 1 d .
H11D H 0.1305 0.2955 0.2237 0.151 Uiso 1 1 calc R
H11E H 0.0675 0.2701 0.2533 0.151 Uiso 1 1 calc R
H11F H 0.0327 0.2826 0.2046 0.151 Uiso 1 1 calc R

loop_
_atom_site_aniso_label
_atom_site_aniso_U_11
_atom_site_aniso_U_22
_atom_site_aniso_U_33
_atom_site_aniso_U_23
_atom_site_aniso_U_13
_atom_site_aniso_U_12
Dy1 0.03069(12) 0.04229(14) 0.02800(12) 0.00024(10) 0.00736(9) -0.00507(10)
Dy2 0.03028(12) 0.03594(13) 0.02816(12) 0.00121(10) 0.00674(9) 0.00015(9)
S1 0.0295(6) 0.0373(7) 0.0408(7) -0.0012(5) 0.0049(5) 0.0016(5)
S2 0.0293(6) 0.0413(7) 0.0376(7) -0.0010(5) 0.0041(5) -0.0050(5)
S3 0.0305(6) 0.0382(7) 0.0388(7) 0.0026(5) 0.0021(5) 0.0030(5)
S4 0.0285(6) 0.0375(7) 0.0409(7) 0.0006(5) 0.0007(5) -0.0035(5)
N1 0.028(2) 0.043(2) 0.029(2) -0.0014(17) 0.0095(17) -0.0075(16)
N2 0.033(2) 0.036(2) 0.028(2) -0.0009(16) 0.0109(17) -0.0064(17)
N3 0.049(2) 0.035(2) 0.034(2) 0.0006(17) 0.0138(19) -0.0067(17)
N4 0.0308(19) 0.035(2) 0.025(2) 0.0039(16) 0.0023(16) 0.0083(16)
N5 0.0277(19) 0.037(2) 0.026(2) 0.0048(16) 0.0046(16) 0.0060(16)
N6 0.039(2) 0.058(3) 0.031(2) 0.0076(18) 0.0051(19) 0.0086(18)
N7 0.036(3) 0.078(4) 0.123(5) 0.004(3) 0.011(3) 0.005(2)
N8 0.066(3) 0.048(3) 0.055(3) -0.004(2) 0.018(2) -0.015(2)
N9 0.049(3) 0.126(5) 0.091(5) -0.024(4) -0.021(3) 0.025(3)
N10 0.045(3) 0.073(4) 0.090(4) -0.003(3) 0.010(3) -0.012(2)
C1 0.035(3) 0.030(3) 0.028(3) 0.0037(19) 0.007(2) 0.0051(19)
C2 0.035(3) 0.049(3) 0.028(3) 0.004(2) 0.006(2) -0.008(2)
C3 0.040(3) 0.047(3) 0.043(3) 0.007(2) 0.010(2) -0.005(2)
C4 0.037(3) 0.076(4) 0.080(4) 0.014(3) 0.010(3) -0.008(3)
C5 0.057(4) 0.066(4) 0.096(5) 0.006(4) 0.009(4) -0.027(3)
C6 0.067(4) 0.046(3) 0.071(4) -0.002(3) 0.005(3) -0.019(3)
C7 0.052(3) 0.041(3) 0.037(3) 0.000(2) 0.011(2) -0.015(2)
C8 0.041(3) 0.057(4) 0.070(4) 0.009(3) 0.013(3) 0.008(2)
C9 0.101(5) 0.072(4) 0.090(5) 0.025(4) 0.023(4) 0.013(4)
C10 0.061(4) 0.089(5) 0.126(6) -0.004(4) 0.030(4) 0.015(3)
C11 0.067(4) 0.036(3) 0.056(4) -0.001(2) 0.019(3) -0.007(2)
C12 0.064(4) 0.064(4) 0.079(4) 0.001(3) 0.018(3) 0.009(3)
C13 0.110(5) 0.043(4) 0.079(4) -0.009(3) 0.035(4) -0.011(3)
C14 0.039(3) 0.048(3) 0.028(3) -0.006(2) 0.011(2) -0.009(2)
C15 0.039(3) 0.056(3) 0.034(3) -0.005(2) 0.008(2) -0.003(2)
C16 0.053(3) 0.080(4) 0.062(4) -0.008(3) -0.009(3) -0.004(3)
C17 0.062(4) 0.092(5) 0.067(4) -0.025(4) -0.013(3) -0.019(4)
C18 0.070(4) 0.056(4) 0.069(4) -0.016(3) 0.007(3) -0.019(3)
C19 0.052(3) 0.047(3) 0.038(3) -0.008(2) 0.012(3) -0.013(3)
C20 0.045(3) 0.063(4) 0.041(3) 0.002(3) 0.002(3) 0.007(2)
C21 0.107(5) 0.077(4) 0.063(4) 0.000(3) 0.036(4) 0.025(3)
C22 0.077(4) 0.091(5) 0.073(4) 0.025(4) -0.014(4) 0.012(3)
C23 0.066(4) 0.040(3) 0.052(3) -0.006(2) 0.013(3) -0.006(3)
C24 0.084(5) 0.077(5) 0.097(5) 0.013(4) 0.017(4) 0.014(3)
C25 0.095(5) 0.045(4) 0.095(5) -0.003(3) 0.014(4) -0.008(3)
C26 0.057(3) 0.048(3) 0.043(3) 0.003(2) 0.018(3) -0.009(2)
C27 0.059(3) 0.046(3) 0.031(3) 0.007(2) 0.011(3) -0.015(2)
C28 0.072(4) 0.065(4) 0.047(4) 0.006(3) 0.007(3) -0.022(3)
C29 0.105(5) 0.098(5) 0.043(4) 0.005(3) 0.018(4) -0.036(4)
C30 0.123(7) 0.116(6) 0.054(5) 0.039(4) 0.001(5) -0.028(5)
C31 0.083(5) 0.119(6) 0.095(6) 0.049(5) -0.006(5) 0.012(4)
C32 0.067(4) 0.090(5) 0.061(4) 0.028(3) 0.016(3) 0.012(3)
C33 0.065(3) 0.056(3) 0.029(3) -0.004(2) 0.016(3) -0.004(3)
C34 0.067(4) 0.041(3) 0.047(3) -0.006(2) 0.024(3) -0.010(3)
C35 0.095(5) 0.106(5) 0.069(5) 0.011(4) 0.037(4) 0.036(4)
C36 0.155(8) 0.129(7) 0.138(8) 0.012(6) 0.097(7) 0.056(6)
C37 0.188(10) 0.085(6) 0.124(8) -0.032(5) 0.123(9) -0.022(6)
C38 0.168(8) 0.108(6) 0.054(5) -0.040(4) 0.063(6) -0.064(6)
C39 0.098(5) 0.079(4) 0.041(3) -0.016(3) 0.025(3) -0.038(3)
C40 0.031(2) 0.032(3) 0.031(3) -0.004(2) 0.004(2) -0.0062(19)
C41 0.030(2) 0.042(3) 0.027(3) 0.007(2) 0.008(2) 0.004(2)
C42 0.036(3) 0.047(3) 0.049(3) -0.003(2) 0.011(2) 0.004(2)
C43 0.034(3) 0.069(4) 0.054(4) -0.002(3) 0.000(3) 0.003(3)
C44 0.043(3) 0.070(4) 0.068(4) 0.001(3) 0.007(3) 0.027(3)
C45 0.054(3) 0.044(3) 0.069(4) -0.004(3) 0.010(3) 0.010(3)
C46 0.036(3) 0.044(3) 0.041(3) 0.001(2) 0.011(2) 0.006(2)
C47 0.039(3) 0.066(4) 0.121(6) -0.033(4) -0.010(4) -0.002(3)
C48 0.171(8) 0.078(5) 0.132(7) 0.028(5) -0.047(6) -0.061(5)
C49 0.078(5) 0.123(6) 0.110(6) -0.066(5) 0.047(4) -0.039(4)
C50 0.044(3) 0.040(3) 0.082(4) -0.009(3) 0.004(3) 0.006(2)
C51 0.092(5) 0.082(5) 0.073(5) -0.013(3) 0.000(4) 0.001(3)
C52 0.073(4) 0.067(4) 0.095(5) -0.011(3) 0.025(4) -0.020(3)
C53 0.040(3) 0.039(3) 0.029(3) 0.004(2) 0.008(2) 0.006(2)
C54 0.044(3) 0.044(3) 0.039(3) 0.001(2) -0.003(2) 0.009(2)
C55 0.059(4) 0.063(4) 0.080(4) 0.000(3) -0.017(3) 0.022(3)
C56 0.094(5) 0.043(4) 0.110(5) -0.001(3) -0.019(4) 0.034(3)
C57 0.074(4) 0.041(3) 0.098(5) 0.001(3) -0.006(4) 0.003(3)
C58 0.053(3) 0.038(3) 0.045(3) 0.002(2) 0.005(3) 0.003(2)
C59 0.037(3) 0.044(3) 0.055(3) -0.001(2) -0.007(2) 0.004(2)
C60 0.051(3) 0.079(4) 0.066(4) 0.010(3) 0.003(3) 0.000(3)
C61 0.065(4) 0.075(4) 0.062(4) -0.013(3) -0.006(3) -0.004(3)
C62 0.082(4) 0.040(3) 0.063(4) 0.002(3) 0.016(3) -0.012(3)
C63 0.106(5) 0.144(7) 0.067(5) -0.003(4) 0.012(4) -0.069(5)
C64 0.105(5) 0.069(5) 0.141(6) -0.010(4) 0.054(5) -0.030(4)
C65 0.048(3) 0.068(4) 0.043(3) 0.015(3) 0.018(3) 0.008(3)
C66 0.058(4) 0.112(6) 0.052(4) 0.044(4) 0.018(3) 0.018(3)
C67 0.150(7) 0.079(5) 0.081(5) 0.028(4) 0.051(5) 0.008(5)
C68 0.212(10) 0.112(7) 0.113(7) 0.053(5) 0.066(7) 0.008(6)
C69 0.161(9) 0.167(10) 0.189(10) 0.132(9) 0.071(8) 0.016(7)
C70 0.186(10) 0.257(14) 0.270(13) 0.209(12) 0.167(10) 0.103(9)
C71 0.141(7) 0.183(9) 0.179(8) 0.135(7) 0.112(7) 0.096(6)
C72 0.053(3) 0.097(4) 0.033(3) 0.007(3) 0.007(3) 0.018(3)
C73 0.081(5) 0.141(6) 0.035(3) -0.011(4) -0.007(3) 0.031(4)
C74 0.122(6) 0.117(6) 0.092(6) -0.026(4) -0.026(5) 0.033(4)
C75 0.167(9) 0.157(8) 0.176(10) -0.076(7) -0.098(7) 0.055(6)
C76 0.260(16) 0.286(12) 0.120(9) -0.120(9) -0.080(7) 0.137(9)
C77 0.221(12) 0.399(17) 0.069(7) -0.111(8) -0.004(6) 0.082(11)
C78 0.139(7) 0.303(11) 0.052(5) -0.049(6) 0.017(5) 0.031(7)
C79 0.038(3) 0.052(3) 0.046(3) -0.001(2) 0.002(2) 0.004(2)
C80 0.041(3) 0.035(3) 0.052(3) 0.002(2) 0.007(3) 0.004(2)
C81 0.047(3) 0.045(3) 0.070(4) 0.006(3) 0.012(3) 0.006(3)
C82 0.061(4) 0.082(5) 0.119(6) 0.001(4) 0.030(4) 0.027(4)
C83 0.107(6) 0.088(6) 0.121(7) -0.025(5) 0.022(5) 0.047(5)
C84 0.103(5) 0.050(4) 0.117(6) -0.029(4) -0.004(5) 0.029(4)
C85 0.053(3) 0.048(3) 0.082(4) -0.010(3) -0.003(3) 0.013(3)
C86 0.066(4) 0.102(5) 0.120(6) -0.049(5) 0.001(4) 0.013(4)
C87 0.042(4) 0.128(7) 0.242(10) 0.037(6) 0.028(5) -0.004(4)
C88 0.040(3) 0.045(3) 0.059(3) -0.004(2) 0.005(3) -0.011(2)
C89 0.041(3) 0.054(3) 0.039(3) -0.007(2) 0.005(2) -0.013(2)
C90 0.047(3) 0.056(3) 0.041(3) -0.017(3) 0.009(3) -0.011(3)
C91 0.047(4) 0.086(5) 0.094(5) -0.018(4) 0.005(4) -0.027(3)
C92 0.053(4) 0.100(6) 0.115(6) -0.023(5) -0.024(4) -0.005(4)
C93 0.094(5) 0.102(6) 0.085(5) -0.002(4) -0.047(4) -0.002(4)
C94 0.068(4) 0.067(4) 0.060(4) 0.006(3) -0.009(3) -0.015(3)
C95 0.097(5) 0.045(4) 0.073(4) -0.005(3) 0.012(4) -0.008(3)
C96 0.121(5) 0.085(5) 0.085(5) 0.000(4) 0.044(4) -0.045(4)
C97 0.033(3) 0.055(3) 0.048(3) 0.007(2) 0.003(2) 0.005(2)
C98 0.046(3) 0.048(3) 0.034(3) -0.003(2) 0.010(2) 0.017(2)
C99 0.056(4) 0.075(4) 0.051(4) -0.006(3) 0.006(3) 0.030(3)
C100 0.100(6) 0.136(7) 0.060(4) 0.011(5) -0.008(4) 0.081(5)
C101 0.161(9) 0.100(7) 0.128(8) 0.057(6) 0.072(7) 0.078(6)
C102 0.090(5) 0.073(5) 0.165(8) 0.049(5) 0.057(5) 0.033(4)
C103 0.064(4) 0.049(4) 0.089(5) 0.018(3) 0.021(3) 0.018(3)
C104 0.112(6) 0.154(8) 0.094(6) 0.018(5) 0.001(5) -0.035(5)
C105 0.075(5) 0.304(13) 0.132(8) -0.097(8) -0.018(5) -0.014(6)
C106 0.035(3) 0.037(3) 0.057(3) 0.007(2) -0.003(2) -0.004(2)
C107 0.038(3) 0.033(3) 0.061(4) 0.000(2) -0.003(3) -0.005(2)
C108 0.047(3) 0.051(3) 0.061(4) -0.001(3) -0.006(3) -0.011(3)
C109 0.078(5) 0.089(5) 0.073(5) 0.006(4) -0.022(4) -0.026(4)
C110 0.162(8) 0.082(5) 0.062(5) 0.000(4) -0.025(5) -0.045(5)
C111 0.146(7) 0.065(4) 0.064(5) -0.011(3) 0.037(5) -0.016(4)
C112 0.069(4) 0.053(4) 0.072(4) -0.007(3) 0.023(4) -0.011(3)
C113 0.073(5) 0.124(7) 0.192(9) 0.007(6) 0.037(5) -0.044(4)
C114 0.077(5) 0.112(6) 0.121(6) -0.016(5) 0.041(4) -0.019(4)

loop_
_atom_type_symbol
_atom_type_description
_atom_type_scat_dispersion_real
_atom_type_scat_dispersion_imag
_atom_type_scat_source
C C 0.0033 0.0016 'International Tables Vol C Tables 4.2.6.8 and 6.1.1.4'
H H 0.0000 0.0000 'International Tables Vol C Tables 4.2.6.8 and 6.1.1.4'
N N 0.0061 0.0033 'International Tables Vol C Tables 4.2.6.8 and 6.1.1.4'
S S 0.1246 0.1234 'International Tables Vol C Tables 4.2.6.8 and 6.1.1.4'
Dy Dy -0.1892 4.4098 'International Tables Vol C Tables 4.2.6.8 and 6.1.1.4'

loop_
_geom_angle_atom_site_label_1
_geom_angle_atom_site_label_2
_geom_angle_atom_site_label_3
_geom_angle
N2 Dy1 N1 56.80(11)
N2 Dy1 S1 110.33(8)
N1 Dy1 S1 130.78(8)
N2 Dy1 S2 99.48(8)
N1 Dy1 S2 151.29(8)
S1 Dy1 S2 69.39(3)
N2 Dy1 S4 151.58(8)
N1 Dy1 S4 101.05(8)
S1 Dy1 S4 68.85(3)
S2 Dy1 S4 106.14(3)
N2 Dy1 C1 28.27(11)
N1 Dy1 C1 28.53(11)
S1 Dy1 C1 124.95(8)
S2 Dy1 C1 126.06(9)
S4 Dy1 C1 127.77(9)
N2 Dy1 S3 134.61(8)
N1 Dy1 S3 114.92(8)
S1 Dy1 S3 105.65(3)
S2 Dy1 S3 68.38(3)
S4 Dy1 S3 68.24(3)
C1 Dy1 S3 129.40(8)
N2 Dy1 Dy2 150.41(8)
N1 Dy1 Dy2 152.70(8)
S1 Dy1 Dy2 53.32(2)
S2 Dy1 Dy2 53.29(2)
S4 Dy1 Dy2 52.86(2)
C1 Dy1 Dy2 178.15(8)
S3 Dy1 Dy2 52.33(2)
N5 Dy2 N4 56.73(11)
N5 Dy2 S3 140.73(8)
N4 Dy2 S3 99.58(8)
N5 Dy2 S4 106.80(8)
N4 Dy2 S4 139.40(8)
S3 Dy2 S4 69.44(3)
N5 Dy2 S1 107.40(8)
N4 Dy2 S1 147.84(8)
S3 Dy2 S1 107.08(3)
S4 Dy2 S1 68.87(3)
N5 Dy2 S2 142.26(8)
N4 Dy2 S2 105.40(8)
S3 Dy2 S2 69.20(3)
S4 Dy2 S2 106.37(3)
S1 Dy2 S2 69.04(3)
N5 Dy2 C40 28.76(10)
N4 Dy2 C40 27.98(10)
S3 Dy2 C40 122.11(8)
S4 Dy2 C40 126.92(8)
S1 Dy2 C40 130.81(8)
S2 Dy2 C40 126.51(8)
N5 Dy2 Dy1 154.18(7)
N4 Dy2 Dy1 148.91(8)
S3 Dy2 Dy1 54.18(2)
S4 Dy2 Dy1 53.33(2)
S1 Dy2 Dy1 52.90(2)
S2 Dy2 Dy1 53.04(2)
C40 Dy2 Dy1 176.28(8)
C79 S1 Dy1 121.80(15)
C79 S1 Dy2 112.34(14)
Dy1 S1 Dy2 73.78(3)
C88 S2 Dy1 117.60(14)
C88 S2 Dy2 118.50(16)
Dy1 S2 Dy2 73.68(3)
C97 S3 Dy2 112.54(14)
C97 S3 Dy1 122.18(16)
Dy2 S3 Dy1 73.49(3)
C106 S4 Dy2 119.41(15)
C106 S4 Dy1 115.61(14)
Dy2 S4 Dy1 73.81(3)
C1 N1 C2 127.9(3)
C1 N1 Dy1 96.9(2)
C2 N1 Dy1 131.7(3)
C1 N2 C14 127.0(3)
C1 N2 Dy1 97.4(2)
C14 N2 Dy1 131.4(2)
C1 N3 C33 122.2(3)
C1 N3 C26 121.9(4)
C33 N3 C26 115.7(3)
C40 N4 C41 128.5(3)
C40 N4 Dy2 96.7(2)
C41 N4 Dy2 133.1(2)
C40 N5 C53 126.2(3)
C40 N5 Dy2 96.8(2)
C53 N5 Dy2 128.3(2)
C40 N6 C65 122.5(4)
C40 N6 C72 122.0(4)
C65 N6 C72 115.0(4)
C81 N7 C86 114.8(5)
C81 N7 C87 115.2(6)
C86 N7 C87 111.8(6)
C90 N8 C96 117.6(4)
C90 N8 C95 114.2(4)
C96 N8 C95 109.0(4)
C104 N9 C99 114.7(6)
C104 N9 C105 110.2(6)
C99 N9 C105 115.0(7)
C108 N10 C114 114.0(5)
C108 N10 C113 116.3(5)
C114 N10 C113 112.0(5)
N2 C1 N3 125.6(4)
N2 C1 N1 108.9(3)
N3 C1 N1 125.6(4)
N2 C1 Dy1 54.3(2)
N3 C1 Dy1 179.6(3)
N1 C1 Dy1 54.61(19)
C7 C2 C3 120.7(4)
C7 C2 N1 117.8(4)
C3 C2 N1 121.2(4)
C4 C3 C2 117.0(4)
C4 C3 C8 121.6(4)
C2 C3 C8 121.3(4)
C5 C4 C3 121.8(5)
C4 C5 C6 121.2(5)
C5 C6 C7 120.8(5)
C6 C7 C2 118.4(4)
C6 C7 C11 121.0(4)
C2 C7 C11 120.6(4)
C3 C8 C9 112.1(4)
C3 C8 C10 114.8(4)
C9 C8 C10 109.8(4)
C12 C11 C7 112.4(4)
C12 C11 C13 109.9(4)
C7 C11 C13 113.3(4)
C15 C14 C19 121.4(4)
C15 C14 N2 120.9(4)
C19 C14 N2 117.6(4)
C16 C15 C14 117.9(5)
C16 C15 C20 121.0(5)
C14 C15 C20 121.2(4)
C17 C16 C15 121.7(5)
C16 C17 C18 119.9(5)
C17 C18 C19 121.1(5)
C18 C19 C14 117.9(5)
C18 C19 C23 120.0(5)
C14 C19 C23 122.0(4)
C15 C20 C21 111.8(4)
C15 C20 C22 115.1(4)
C21 C20 C22 109.1(4)
C19 C23 C25 115.0(4)
C19 C23 C24 112.5(4)
C25 C23 C24 109.2(4)
N3 C26 C27 114.4(4)
C32 C27 C28 118.0(5)
C32 C27 C26 121.9(4)
C28 C27 C26 120.2(5)
C29 C28 C27 121.7(6)
C30 C29 C28 120.0(6)
C29 C30 C31 120.5(6)
C30 C31 C32 119.3(6)
C27 C32 C31 120.5(5)
N3 C33 C34 115.9(4)
C35 C34 C39 117.4(5)
C35 C34 C33 124.3(5)
C39 C34 C33 118.2(5)
C34 C35 C36 120.7(7)
C37 C36 C35 119.9(8)
C36 C37 C38 121.5(8)
C37 C38 C39 118.8(8)
C38 C39 C34 121.7(7)
N4 C40 N6 127.3(4)
N4 C40 N5 109.7(4)
N6 C40 N5 123.0(4)
N4 C40 Dy2 55.3(2)
N6 C40 Dy2 177.3(3)
N5 C40 Dy2 54.4(2)
C46 C41 C42 119.9(4)
C46 C41 N4 122.3(4)
C42 C41 N4 117.5(4)
C43 C42 C41 118.3(4)
C43 C42 C47 119.2(4)
C41 C42 C47 122.5(4)
C44 C43 C42 121.7(5)
C43 C44 C45 119.7(4)
C44 C45 C46 121.7(5)
C41 C46 C45 118.7(4)
C41 C46 C50 124.1(4)
C45 C46 C50 117.3(4)
C49 C47 C48 108.8(5)
C49 C47 C42 110.9(5)
C48 C47 C42 112.6(5)
C52 C50 C46 111.3(4)
C52 C50 C51 109.2(4)
C46 C50 C51 111.7(4)
C58 C53 C54 120.2(4)
C58 C53 N5 121.4(4)
C54 C53 N5 117.7(4)
C55 C54 C53 118.5(4)
C55 C54 C59 117.0(4)
C53 C54 C59 124.5(4)
C56 C55 C54 119.9(5)
C57 C56 C55 120.8(5)
C56 C57 C58 121.1(5)
C57 C58 C53 119.4(5)
C57 C58 C62 118.3(5)
C53 C58 C62 122.3(4)
C54 C59 C61 111.9(4)
C54 C59 C60 112.0(4)
C61 C59 C60 109.1(4)
C63 C62 C58 109.8(5)
C63 C62 C64 108.4(5)
C58 C62 C64 114.0(5)
N6 C65 C66 113.8(4)
C67 C66 C71 118.2(6)
C67 C66 C65 123.9(5)
C71 C66 C65 117.8(6)
C66 C67 C68 122.1(7)
C69 C68 C67 118.7(8)
C68 C69 C70 120.9(8)
C69 C70 C71 119.1(8)
C66 C71 C70 120.8(8)
N6 C72 C73 113.6(4)
C74 C73 C78 120.0
C74 C73 C72 120.0(4)
C78 C73 C72 120.0(4)
C73 C74 C75 120.0
C74 C75 C76 120.0
C77 C76 C75 120.0
C76 C77 C78 120.0
C77 C78 C73 120.0
C80 C79 S1 114.1(3)
C85 C80 C81 117.5(5)
C85 C80 C79 122.1(4)
C81 C80 C79 120.4(4)
C82 C81 C80 119.8(5)
C82 C81 N7 121.6(5)
C80 C81 N7 118.6(5)
C83 C82 C81 120.4(6)
C84 C83 C82 121.5(6)
C83 C84 C85 119.0(6)
C80 C85 C84 121.9(5)
C89 C88 S2 112.7(3)
C94 C89 C90 118.7(5)
C94 C89 C88 119.4(4)
C90 C89 C88 121.9(4)
C91 C90 C89 119.0(5)
C91 C90 N8 121.5(5)
C89 C90 N8 119.4(4)
C92 C91 C90 120.9(6)
C91 C92 C93 120.8(6)
C92 C93 C94 118.0(6)
C93 C94 C89 122.3(6)
C98 C97 S3 114.4(3)
C103 C98 C99 117.7(5)
C103 C98 C97 123.0(4)
C99 C98 C97 119.2(5)
N9 C99 C100 123.1(6)
N9 C99 C98 118.5(5)
C100 C99 C98 118.3(6)
C101 C100 C99 121.8(7)
C100 C101 C102 120.0(7)
C101 C102 C103 119.9(7)
C98 C103 C102 122.3(6)
C107 C106 S4 113.3(3)
C112 C107 C108 118.5(5)
C112 C107 C106 120.9(4)
C108 C107 C106 120.4(5)
C109 C108 N10 122.5(5)
C109 C108 C107 118.3(6)
N10 C108 C107 119.1(5)
C110 C109 C108 121.0(6)
C109 C110 C111 120.8(7)
C112 C111 C110 119.5(6)
C111 C112 C107 121.7(6)

loop_
_geom_bond_atom_site_label_1
_geom_bond_atom_site_label_2
_geom_bond_distance
Dy1 N2 2.321(3)
Dy1 N1 2.327(3)
Dy1 S1 2.7915(11)
Dy1 S2 2.7980(11)
Dy1 S4 2.8069(11)
Dy1 C1 2.835(4)
Dy1 S3 2.8422(11)
Dy1 Dy2 3.3606(4)
Dy2 N5 2.323(3)
Dy2 N4 2.348(3)
Dy2 S3 2.7743(11)
Dy2 S4 2.7896(11)
Dy2 S1 2.8070(11)
Dy2 S2 2.8071(11)
Dy2 C40 2.836(4)
S1 C79 1.845(4)
S2 C88 1.839(4)
S3 C97 1.839(4)
S4 C106 1.842(4)
N1 C1 1.363(5)
N1 C2 1.424(5)
N2 C1 1.354(5)
N2 C14 1.434(5)
N3 C1 1.363(5)
N3 C33 1.463(5)
N3 C26 1.479(5)
N4 C40 1.340(5)
N4 C41 1.430(5)
N5 C40 1.374(5)
N5 C53 1.433(5)
N6 C40 1.355(5)
N6 C65 1.461(5)
N6 C72 1.466(5)
N7 C81 1.406(7)
N7 C86 1.429(7)
N7 C87 1.474(7)
N8 C90 1.414(6)
N8 C96 1.462(6)
N8 C95 1.464(6)
N9 C104 1.400(7)
N9 C99 1.404(7)
N9 C105 1.473(8)
N10 C108 1.404(6)
N10 C114 1.424(7)
N10 C113 1.460(6)
C2 C7 1.406(6)
C2 C3 1.417(6)
C3 C4 1.392(6)
C3 C8 1.502(6)
C4 C5 1.349(7)
C5 C6 1.359(7)
C6 C7 1.383(6)
C7 C11 1.524(6)
C8 C9 1.513(7)
C8 C10 1.531(6)
C11 C12 1.515(6)
C11 C13 1.531(6)
C14 C15 1.397(6)
C14 C19 1.399(6)
C15 C16 1.392(6)
C15 C20 1.504(6)
C16 C17 1.356(7)
C17 C18 1.384(7)
C18 C19 1.387(6)
C19 C23 1.508(6)
C20 C21 1.527(6)
C20 C22 1.532(6)
C23 C25 1.521(6)
C23 C24 1.526(6)
C26 C27 1.495(6)
C27 C32 1.364(6)
C27 C28 1.377(6)
C28 C29 1.361(7)
C29 C30 1.343(8)
C30 C31 1.366(8)
C31 C32 1.395(7)
C33 C34 1.504(6)
C34 C35 1.347(7)
C34 C39 1.394(7)
C35 C36 1.394(8)
C36 C37 1.330(11)
C37 C38 1.347(10)
C38 C39 1.362(8)
C41 C46 1.383(6)
C41 C42 1.411(6)
C42 C43 1.389(6)
C42 C47 1.518(7)
C43 C44 1.351(6)
C44 C45 1.357(6)
C45 C46 1.395(6)
C46 C50 1.523(6)
C47 C49 1.508(7)
C47 C48 1.516(8)
C50 C52 1.516(7)
C50 C51 1.528(7)
C53 C58 1.397(6)
C53 C54 1.402(6)
C54 C55 1.400(6)
C54 C59 1.518(6)
C55 C56 1.377(7)
C56 C57 1.363(7)
C57 C58 1.366(6)
C58 C62 1.526(6)
C59 C61 1.536(6)
C59 C60 1.536(6)
C62 C63 1.474(7)
C62 C64 1.536(6)
C65 C66 1.517(7)
C66 C67 1.341(8)
C66 C71 1.363(7)
C67 C68 1.382(9)
C68 C69 1.341(10)
C69 C70 1.359(12)
C70 C71 1.382(10)
C72 C73 1.522(6)
C73 C74 1.3900
C73 C78 1.3900
C74 C75 1.3900
C75 C76 1.3900
C76 C77 1.3900
C77 C78 1.3900
C79 C80 1.504(6)
C80 C85 1.378(6)
C80 C81 1.392(6)
C81 C82 1.380(7)
C82 C83 1.358(8)
C83 C84 1.336(8)
C84 C85 1.382(7)
C88 C89 1.501(6)
C89 C94 1.381(6)
C89 C90 1.391(6)
C90 C91 1.388(6)
C91 C92 1.370(8)
C92 C93 1.376(8)
C93 C94 1.380(7)
C97 C98 1.485(6)
C98 C103 1.368(6)
C98 C99 1.407(6)
C99 C100 1.405(8)
C100 C101 1.343(10)
C101 C102 1.353(10)
C102 C103 1.376(7)
C106 C107 1.494(6)
C107 C112 1.372(6)
C107 C108 1.420(6)
C108 C109 1.396(7)
C109 C110 1.351(9)
C110 C111 1.371(9)
C111 C112 1.369(8)

loop_
_platon_squeeze_void_nr
_platon_squeeze_void_average_x
_platon_squeeze_void_average_y
_platon_squeeze_void_average_z
_platon_squeeze_void_volume
_platon_squeeze_void_count_electrons
_platon_squeeze_void_content
1 0.000 0.500 0.000 445 71 ' '
2 0.000 0.500 0.500 375 71 ' '
3 0.057 0.654 0.690 27 2 ' '
4 0.043 0.865 0.707 10 1 ' '
5 0.052 0.050 0.458 10 1 ' '
6 0.055 0.112 0.038 8 1 ' '
7 0.126 0.076 0.283 10 1 ' '
8 0.500 0.000 0.500 445 70 ' '
9 0.500 0.000 0.000 375 71 ' '
10 0.374 0.576 0.217 11 1 ' '
11 0.442 0.154 0.810 27 3 ' '
12 0.448 0.550 0.042 10 1 ' '
13 0.445 0.613 0.462 8 0 ' '
14 0.456 0.365 0.793 10 1 ' '
15 0.557 0.846 0.190 27 2 ' '
16 0.543 0.635 0.207 10 1 ' '
17 0.552 0.450 0.958 10 1 ' '
18 0.555 0.387 0.538 8 1 ' '
19 0.626 0.424 0.783 10 1 ' '
20 0.874 0.924 0.717 11 1 ' '
21 0.942 0.346 0.310 27 2 ' '
22 0.957 0.135 0.293 10 1 ' '
23 0.948 0.950 0.542 10 1 ' '
24 0.945 0.887 0.962 8 0 ' '
